data_2215110
loop_
_publ_author_name
'Butcher, Ray J.'
'Jasinski, Jerry P.'
'Yathirajan, H. S.'
'Narayana, B.'
'Mithun, A.'

_publ_section_title
;
 (2<i>E</i>)-1-(4-Bromophenyl)-3-[4-(methylsulfanyl)phenyl]prop-2-en-1-one
;
_journal_coeditor_code GW2019
_journal_issue 9
_journal_name_full 'Acta Crystallographica Section E'
_journal_page_first o3731
_journal_page_last o3732
_journal_paper_doi 10.1107/S1600536807038147
_journal_volume 63
_journal_year 2007
_chemical_formula_iupac 'C16 H13 Br O S'
_chemical_formula_moiety 'C16 H13 Br O S'
_chemical_formula_sum 'C16 H13 Br O S'
_chemical_formula_weight 333.23
_chemical_name_systematic
;
(2E)-1-(4-Bromophenyl)-3-[4-(methylsulfanyl)phenyl]prop-2-en-1-one
;
_space_group_IT_number 9
_symmetry_cell_setting monoclinic
_symmetry_space_group_name_Hall 'C -2yc'
_symmetry_space_group_name_H-M 'C 1 c 1'
_atom_sites_solution_hydrogens geom
_atom_sites_solution_primary direct
_atom_sites_solution_secondary difmap
_audit_creation_method SHELXL-97
_cell_angle_alpha 90.00
_cell_angle_beta 90.868(3)
_cell_angle_gamma 90.00
_cell_formula_units_Z 4
_cell_length_a 33.729(6)
_cell_length_b 6.9503(12)
_cell_length_c 5.8487(10)
_cell_measurement_reflns_used 7711
_cell_measurement_temperature 100
_cell_measurement_theta_max 30.658
_cell_measurement_theta_min 2.416
_cell_volume 1370.9(4)
_computing_cell_refinement APEX2
_computing_data_collection 'APEX2 (Bruker, 2006)'
_computing_data_reduction APEX2
_computing_molecular_graphics 'ORTEP-3 (Farrugia, 1997)'
_computing_publication_material 'SHELXTL (Bruker, 2000)'
_computing_structure_refinement 'SHELXL97 (Sheldrick, 1997)'
_computing_structure_solution 'SHELXS97 (Sheldrick, 1990)'
_diffrn_ambient_temperature 100
_diffrn_measured_fraction_theta_full 0.997
_diffrn_measured_fraction_theta_max 0.987
_diffrn_measurement_device_type 'Bruker APEXII CCD'
_diffrn_measurement_method \w
_diffrn_radiation_monochromator graphite
_diffrn_radiation_source 'fine-focus sealed tube'
_diffrn_radiation_type MoK\a
_diffrn_radiation_wavelength 0.71073
_diffrn_reflns_av_R_equivalents 0.0487
_diffrn_reflns_av_sigmaI/netI 0.0477
_diffrn_reflns_limit_h_max 47
_diffrn_reflns_limit_h_min -48
_diffrn_reflns_limit_k_max 9
_diffrn_reflns_limit_k_min -9
_diffrn_reflns_limit_l_max 8
_diffrn_reflns_limit_l_min -8
_diffrn_reflns_number 7498
_diffrn_reflns_theta_full 25.00
_diffrn_reflns_theta_max 30.63
_diffrn_reflns_theta_min 2.42
_diffrn_standards_decay_% 0
_exptl_absorpt_coefficient_mu 3.138
_exptl_absorpt_correction_T_max 1.000
_exptl_absorpt_correction_T_min 0.515
_exptl_absorpt_correction_type multi-scan
_exptl_absorpt_process_details '(SADABS; Sheldrick, 1996)'
_exptl_crystal_colour colourless
_exptl_crystal_density_diffrn 1.614
_exptl_crystal_density_method 'not measured'
_exptl_crystal_description block
_exptl_crystal_F_000 672
_exptl_crystal_size_max 0.60
_exptl_crystal_size_mid 0.50
_exptl_crystal_size_min 0.39
_refine_diff_density_max 1.051
_refine_diff_density_min -0.454
_refine_ls_abs_structure_details 'Flack (1983), with 1949 anomalous pairs'
_refine_ls_abs_structure_Flack 0.016(5)
_refine_ls_extinction_method none
_refine_ls_goodness_of_fit_ref 1.533
_refine_ls_hydrogen_treatment constr
_refine_ls_matrix_type full
_refine_ls_number_parameters 173
_refine_ls_number_reflns 2086
_refine_ls_number_restraints 2
_refine_ls_restrained_S_all 1.532
_refine_ls_R_factor_all 0.0374
_refine_ls_R_factor_gt 0.0353
_refine_ls_shift/su_max 0.001
_refine_ls_shift/su_mean 0.000
_refine_ls_structure_factor_coef Fsqd
_refine_ls_weighting_details 'calc w = 1/[\s^2^(Fo^2^)]'
_refine_ls_weighting_scheme calc
_refine_ls_wR_factor_gt 0.0774
_refine_ls_wR_factor_ref 0.0777
_reflns_number_gt 1986
_reflns_number_total 2086
_reflns_threshold_expression I>2\s(I)
_cod_data_source_file gw2019.cif
_cod_data_source_block I
_cod_original_cell_volume 1371.0(4)
_cod_original_sg_symbol_H-M 'C c'
_cod_database_code 2215110
_cod_database_fobs_code 2215110

loop_
_symmetry_equiv_pos_as_xyz
'x, y, z'
'x, -y, z+1/2'
'x+1/2, y+1/2, z'
'x+1/2, -y+1/2, z+1/2'

loop_
_atom_site_type_symbol
_atom_site_label
_atom_site_fract_x
_atom_site_fract_y
_atom_site_fract_z
_atom_site_U_iso_or_equiv
_atom_site_adp_type
_atom_site_calc_flag
_atom_site_refinement_flags
_atom_site_occupancy
Br Br 1.120444(16) 0.21264(5) 0.47652(4) 0.02440(11) Uani d . 1
S S 0.72237(3) 0.30093(13) 0.31258(15) 0.0207(2) Uani d . 1
O O 0.94871(10) 0.2763(4) 1.0726(5) 0.0253(6) Uani d . 1
C C1 0.99256(13) 0.2650(5) 0.7622(7) 0.0181(7) Uani d . 1
C C2 1.02506(12) 0.3265(5) 0.8931(7) 0.0182(7) Uani d . 1
H H2A 1.0209 0.3782 1.0411 0.022 Uiso calc R 1
C C3 1.06277(13) 0.3137(5) 0.8122(7) 0.0193(7) Uani d . 1
H H3A 1.0847 0.3587 0.9011 0.023 Uiso calc R 1
C C4 1.06860(13) 0.2320(5) 0.5932(7) 0.0197(7) Uani d . 1
C C5 1.03697(12) 0.1710(5) 0.4606(7) 0.0187(7) Uani d . 1
H H5A 1.0412 0.1172 0.3136 0.022 Uiso calc R 1
C C6 0.99861(12) 0.1887(5) 0.5438(7) 0.0182(7) Uani d . 1
H H6A 0.9766 0.1491 0.4523 0.022 Uiso calc R 1
C C7 0.95225(14) 0.2734(5) 0.8619(7) 0.0200(7) Uani d . 1
C C8 0.91725(15) 0.2746(5) 0.7062(7) 0.0188(7) Uani d . 1
H H8A 0.9199 0.3109 0.5506 0.023 Uiso calc R 1
C C9 0.88213(15) 0.2243(5) 0.7859(7) 0.0177(7) Uani d . 1
H H9A 0.8817 0.1783 0.9388 0.021 Uiso calc R 1
C C10 0.84376(14) 0.2322(5) 0.6626(7) 0.0160(7) Uani d . 1
C C11 0.83901(11) 0.3127(5) 0.4409(6) 0.0169(7) Uani d . 1
H H11A 0.8617 0.3544 0.3605 0.020 Uiso calc R 1
C C12 0.80217(12) 0.3315(5) 0.3408(6) 0.0171(7) Uani d . 1
H H12A 0.7996 0.3870 0.1928 0.020 Uiso calc R 1
C C13 0.76798(12) 0.2691(5) 0.4555(6) 0.0166(7) Uani d . 1
C C14 0.77203(12) 0.1864(5) 0.6720(7) 0.0173(7) Uani d . 1
H H14A 0.7494 0.1419 0.7506 0.021 Uiso calc R 1
C C15 0.80961(12) 0.1698(5) 0.7717(6) 0.0158(7) Uani d . 1
H H15A 0.8121 0.1139 0.9195 0.019 Uiso calc R 1
C C16 0.68734(13) 0.2242(6) 0.5225(8) 0.0285(9) Uani d . 1
H H16A 0.6603 0.2445 0.4633 0.043 Uiso calc R 1
H H16B 0.6913 0.2990 0.6630 0.043 Uiso calc R 1
H H16C 0.6913 0.0873 0.5555 0.043 Uiso calc R 1

loop_
_atom_site_aniso_label
_atom_site_aniso_U_11
_atom_site_aniso_U_22
_atom_site_aniso_U_33
_atom_site_aniso_U_12
_atom_site_aniso_U_13
_atom_site_aniso_U_23
Br 0.01786(18) 0.03035(19) 0.02513(18) 0.0017(2) 0.00495(13) -0.0012(2)
S 0.0181(5) 0.0240(5) 0.0198(4) 0.0002(3) -0.0026(4) 0.0017(4)
O 0.0216(16) 0.0394(18) 0.0150(13) 0.0021(13) -0.0020(12) 0.0013(12)
C1 0.0207(19) 0.0169(16) 0.0167(16) 0.0017(13) 0.0015(14) 0.0028(13)
C2 0.0232(19) 0.0111(14) 0.0203(16) 0.0024(12) -0.0008(14) -0.0009(13)
C3 0.0199(17) 0.0184(17) 0.0194(18) -0.0007(13) -0.0033(14) 0.0002(13)
C4 0.0225(19) 0.0168(16) 0.0200(17) 0.0019(13) 0.0023(14) 0.0025(13)
C5 0.023(2) 0.0164(16) 0.0172(17) 0.0024(13) 0.0023(15) 0.0000(13)
C6 0.0201(18) 0.0152(16) 0.0193(16) 0.0007(12) -0.0037(14) 0.0010(13)
C7 0.022(2) 0.0162(16) 0.0213(18) 0.0031(14) -0.0021(16) -0.0008(14)
C8 0.019(2) 0.0206(19) 0.0172(17) -0.0005(14) -0.0021(16) -0.0015(14)
C9 0.023(2) 0.0154(17) 0.0144(16) -0.0014(14) 0.0000(15) -0.0011(13)
C10 0.019(2) 0.0135(16) 0.0152(17) -0.0028(13) 0.0016(16) 0.0000(13)
C11 0.0184(17) 0.0162(16) 0.0161(16) -0.0003(11) 0.0032(14) 0.0000(12)
C12 0.0224(19) 0.0142(14) 0.0147(17) -0.0013(14) 0.0020(14) 0.0001(13)
C13 0.0182(18) 0.0173(16) 0.0143(15) -0.0001(12) -0.0001(14) -0.0003(12)
C14 0.0177(19) 0.0172(16) 0.0170(16) -0.0024(13) 0.0036(14) -0.0019(13)
C15 0.0177(19) 0.0157(15) 0.0139(16) 0.0004(13) 0.0007(14) -0.0013(13)
C16 0.016(2) 0.040(2) 0.029(2) -0.0035(16) 0.0028(17) 0.0044(18)

loop_
_atom_type_symbol
_atom_type_description
_atom_type_scat_dispersion_real
_atom_type_scat_dispersion_imag
_atom_type_scat_source
C C 0.0033 0.0000 'International Tables Vol C Tables 4.2.6.8 and 6.1.1.4'
H H 0.0000 0.0000 'International Tables Vol C Tables 4.2.6.8 and 6.1.1.4'
O O 0.0106 0.0000 'International Tables Vol C Tables 4.2.6.8 and 6.1.1.4'
S S 0.1246 0.0000 'International Tables Vol C Tables 4.2.6.8 and 6.1.1.4'
Br Br -0.2901 0.0000 'International Tables Vol C Tables 4.2.6.8 and 6.1.1.4'

loop_
_geom_angle_atom_site_label_1
_geom_angle_atom_site_label_2
_geom_angle_atom_site_label_3
_geom_angle
C13 S C16 102.6(2)
C2 C1 C6 119.5(4)
C2 C1 C7 119.2(3)
C6 C1 C7 121.2(4)
C3 C2 C1 121.2(3)
C3 C2 H2A 119.4
C1 C2 H2A 119.4
C2 C3 C4 118.8(4)
C2 C3 H3A 120.6
C4 C3 H3A 120.6
C5 C4 C3 121.0(4)
C5 C4 Br 119.2(3)
C3 C4 Br 119.7(3)
C4 C5 C6 119.4(4)
C4 C5 H5A 120.3
C6 C5 H5A 120.3
C5 C6 C1 120.0(4)
C5 C6 H6A 120.0
C1 C6 H6A 120.0
O C7 C8 121.6(4)
O C7 C1 119.5(4)
C8 C7 C1 118.9(4)
C9 C8 C7 119.4(4)
C9 C8 H8A 120.3
C7 C8 H8A 120.3
C8 C9 C10 126.9(4)
C8 C9 H9A 116.5
C10 C9 H9A 116.5
C15 C10 C11 117.3(4)
C15 C10 C9 119.3(3)
C11 C10 C9 123.2(4)
C12 C11 C10 121.1(4)
C12 C11 H11A 119.4
C10 C11 H11A 119.4
C11 C12 C13 120.6(4)
C11 C12 H12A 119.7
C13 C12 H12A 119.7
C14 C13 C12 119.3(4)
C14 C13 S 123.9(3)
C12 C13 S 116.9(3)
C15 C14 C13 119.4(4)
C15 C14 H14A 120.3
C13 C14 H14A 120.3
C14 C15 C10 122.4(4)
C14 C15 H15A 118.8
C10 C15 H15A 118.8
S C16 H16A 109.5
S C16 H16B 109.5
H16A C16 H16B 109.5
S C16 H16C 109.5
H16A C16 H16C 109.5
H16B C16 H16C 109.5

loop_
_geom_bond_atom_site_label_1
_geom_bond_atom_site_label_2
_geom_bond_distance
Br C4 1.892(4)
S C13 1.754(4)
S C16 1.798(5)
O C7 1.240(5)
C1 C2 1.394(6)
C1 C6 1.401(5)
C1 C7 1.489(6)
C2 C3 1.367(6)
C2 H2A 0.9500
C3 C4 1.417(5)
C3 H3A 0.9500
C4 C5 1.377(6)
C5 C6 1.394(6)
C5 H5A 0.9500
C6 H6A 0.9500
C7 C8 1.480(6)
C8 C9 1.326(6)
C8 H8A 0.9500
C9 C10 1.473(7)
C9 H9A 0.9500
C10 C15 1.395(6)
C10 C11 1.419(5)
C11 C12 1.372(6)
C11 H11A 0.9500
C12 C13 1.411(5)
C12 H12A 0.9500
C13 C14 1.395(5)
C14 C15 1.392(6)
C14 H14A 0.9500
C15 H15A 0.9500
C16 H16A 0.9800
C16 H16B 0.9800
C16 H16C 0.9800

loop_
_geom_torsion_atom_site_label_1
_geom_torsion_atom_site_label_2
_geom_torsion_atom_site_label_3
_geom_torsion_atom_site_label_4
_geom_torsion
C6 C1 C2 C3 0.0(5)
C7 C1 C2 C3 177.2(3)
C1 C2 C3 C4 -1.5(5)
C2 C3 C4 C5 1.7(5)
C2 C3 C4 Br 179.9(3)
C3 C4 C5 C6 -0.4(5)
Br C4 C5 C6 -178.6(3)
C4 C5 C6 C1 -1.1(5)
C2 C1 C6 C5 1.4(5)
C7 C1 C6 C5 -175.8(3)
C2 C1 C7 O -22.1(5)
C6 C1 C7 O 155.0(4)
C2 C1 C7 C8 159.0(3)
C6 C1 C7 C8 -23.9(5)
O C7 C8 C9 -19.0(6)
C1 C7 C8 C9 159.8(3)
C7 C8 C9 C10 174.5(3)
C8 C9 C10 C15 178.7(4)
C8 C9 C10 C11 -5.6(6)
C15 C10 C11 C12 1.2(5)
C9 C10 C11 C12 -174.5(3)
C10 C11 C12 C13 -0.6(5)
C11 C12 C13 C14 -0.5(5)
C11 C12 C13 S 179.7(3)
C16 S C13 C14 4.9(4)
C16 S C13 C12 -175.2(3)
C12 C13 C14 C15 0.9(5)
S C13 C14 C15 -179.2(3)
C13 C14 C15 C10 -0.3(5)
C11 C10 C15 C14 -0.8(5)
C9 C10 C15 C14 175.1(3)

loop_
_cod_related_entry_id
_cod_related_entry_database
_cod_related_entry_code
1 ChemSpider 30655311
